data_1550970
loop_
_publ_author_name
'Gokila, Govindharajan'
'Thiruvalluvar, Aravazhi Amalan'
'Ramachandra Raja, Chidambaram'

_publ_section_title
;
 Sodium bis(2-methyllactato)borate
;
_journal_coeditor_code WM4104
_journal_issue 5
_journal_name_full IUCrData
_journal_paper_doi 10.1107/S2414314619005935
_journal_volume 4
_journal_year 2019
_chemical_formula_iupac '[Na (C8 H12 B O6)]'
_chemical_formula_moiety 'C8 H12 B Na O6'
_chemical_formula_sum 'C8 H12 B Na O6'
_chemical_formula_weight 237.98
_chemical_name_systematic
;
Poly[[\m~4~-bis(2-methyllactato)borato]sodium]
;
_space_group_crystal_system monoclinic
_space_group_IT_number 14
_space_group_name_Hall '-P 2yn'
_space_group_name_H-M_alt 'P 1 21/n 1'
_symmetry_space_group_name_Hall '-P 2yn'
_symmetry_space_group_name_H-M 'P 1 21/n 1'
_atom_sites_solution_hydrogens geom
_audit_creation_method SHELXL-2018/3
_cell_angle_alpha 90
_cell_angle_beta 115.687(3)
_cell_angle_gamma 90
_cell_formula_units_Z 4
_cell_length_a 10.1398(5)
_cell_length_b 10.8359(6)
_cell_length_c 11.2588(5)
_cell_measurement_reflns_used 6833
_cell_measurement_temperature 296(2)
_cell_measurement_theta_max 24.02
_cell_measurement_theta_min 2.75
_cell_volume 1114.80(10)
_computing_cell_refinement
;
SAINT (Bruker, 2016)
;
_computing_data_collection
;
APEX2 (Bruker, 2016)
;
_computing_data_reduction
;
SAINT (Bruker, 2016)
;
_computing_molecular_graphics
;
ORTEP-3 for Windows (Farrugia, 2012) and PLATON (Spek, 2009)
;
_computing_publication_material
;
<i>SHELXL2018</i> (Sheldrick, 2015b), PLATON (Spek, 2009) and
publCIF (Westrip, 2010)
;
_computing_structure_refinement
;
SHELXL2018 (Sheldrick, 2015b)
;
_computing_structure_solution
;
SHELXT2014 (Sheldrick, 2015a)
;
_diffrn_ambient_temperature 296(2)
_diffrn_measured_fraction_theta_full 1.000
_diffrn_measured_fraction_theta_max 1.000
_diffrn_measurement_device_type 'Bruker APEXII CCD'
_diffrn_measurement_method '\w and \f scan'
_diffrn_radiation_monochromator graphite
_diffrn_radiation_source 'fine-focus sealed tube'
_diffrn_radiation_type MoK\a
_diffrn_radiation_wavelength 0.71073
_diffrn_reflns_av_R_equivalents 0.0393
_diffrn_reflns_av_unetI/netI 0.0226
_diffrn_reflns_limit_h_max 12
_diffrn_reflns_limit_h_min -12
_diffrn_reflns_limit_k_max 13
_diffrn_reflns_limit_k_min -13
_diffrn_reflns_limit_l_max 14
_diffrn_reflns_limit_l_min -14
_diffrn_reflns_number 23270
_diffrn_reflns_theta_full 25.242
_diffrn_reflns_theta_max 26.997
_diffrn_reflns_theta_min 2.262
_exptl_absorpt_coefficient_mu 0.150
_exptl_absorpt_correction_T_max 0.7455
_exptl_absorpt_correction_T_min 0.7109
_exptl_absorpt_correction_type multi-scan
_exptl_absorpt_process_details
;
(<i>SADABS</i>; Krause <i>et al.</i>, 2015)
;
_exptl_crystal_colour colourless
_exptl_crystal_density_diffrn 1.418
_exptl_crystal_description block
_exptl_crystal_F_000 496
_exptl_crystal_size_max 0.200
_exptl_crystal_size_mid 0.200
_exptl_crystal_size_min 0.150
_refine_diff_density_max 0.166
_refine_diff_density_min -0.249
_refine_ls_extinction_method none
_refine_ls_goodness_of_fit_ref 1.038
_refine_ls_hydrogen_treatment constr
_refine_ls_matrix_type full
_refine_ls_number_parameters 145
_refine_ls_number_reflns 2425
_refine_ls_number_restraints 0
_refine_ls_restrained_S_all 1.038
_refine_ls_R_factor_all 0.0534
_refine_ls_R_factor_gt 0.0349
_refine_ls_shift/su_max 0.000
_refine_ls_shift/su_mean 0.000
_refine_ls_structure_factor_coef Fsqd
_refine_ls_weighting_details 'w=1/[\s^2^(Fo^2^)+(0.0434P)^2^+0.3964P] where P=(Fo^2^+2Fc^2^)/3'
_refine_ls_weighting_scheme calc
_refine_ls_wR_factor_gt 0.0828
_refine_ls_wR_factor_ref 0.0957
_reflns_number_gt 1844
_reflns_number_total 2425
_reflns_threshold_expression 'I > 2\s(I)'
_cod_data_source_file wm4104sup1.cif
_cod_data_source_block I
_cod_database_code 1550970
_shelx_space_group_comment
;
The symmetry employed for this shelxl refinement is uniquely defined
by the following loop, which should always be used as a source of
symmetry information in preference to the above space-group names.
They are only intended as comments.
;
_shelx_estimated_absorpt_t_min 0.971
_shelx_estimated_absorpt_t_max 0.978

loop_
_space_group_symop_operation_xyz
'x, y, z'
'-x+1/2, y+1/2, -z+1/2'
'-x, -y, -z'
'x-1/2, -y-1/2, z-1/2'

loop_
_atom_site_type_symbol
_atom_site_label
_atom_site_fract_x
_atom_site_fract_y
_atom_site_fract_z
_atom_site_U_iso_or_equiv
_atom_site_adp_type
_atom_site_calc_flag
_atom_site_occupancy
Na Na1 0.18199(6) 0.45991(6) 0.51222(6) 0.03053(18) Uani d 1
O O5 0.46526(11) 0.77164(10) 0.18007(11) 0.0313(3) Uani d 1
O O4 0.66535(11) 0.65000(11) 0.30890(12) 0.0350(3) Uani d 1
O O2 0.46401(12) 0.66651(10) 0.37142(11) 0.0324(3) Uani d 1
O O3 0.43130(13) 0.54882(11) 0.18818(12) 0.0369(3) Uani d 1
O O6 0.57136(12) 0.90904(11) 0.10432(11) 0.0366(3) Uani d 1
O O1 0.30453(14) 0.57492(12) 0.42985(13) 0.0444(3) Uani d 1
C C5 0.57869(16) 0.81707(14) 0.16973(15) 0.0261(3) Uani d 1
C C6 0.71409(16) 0.74006(15) 0.24391(15) 0.0286(4) Uani d 1
C C1 0.36231(17) 0.58448(15) 0.35573(16) 0.0301(4) Uani d 1
C C2 0.32873(17) 0.50650(15) 0.23385(17) 0.0312(4) Uani d 1
C C7 0.83631(19) 0.81732(18) 0.34405(19) 0.0463(5) Uani d 1
H H7A 0.867862 0.877269 0.299050 0.069 Uiso calc 1
H H7B 0.801478 0.858795 0.400292 0.069 Uiso calc 1
H H7C 0.917013 0.764826 0.396243 0.069 Uiso calc 1
C C4 0.3549(2) 0.37084(17) 0.2705(2) 0.0456(5) Uani d 1
H H4A 0.285302 0.342945 0.301244 0.068 Uiso calc 1
H H4B 0.343855 0.323734 0.194535 0.068 Uiso calc 1
H H4C 0.452253 0.360107 0.338941 0.068 Uiso calc 1
C C8 0.7591(2) 0.67706(19) 0.1464(2) 0.0482(5) Uani d 1
H H8A 0.791616 0.738048 0.103218 0.072 Uiso calc 1
H H8B 0.837097 0.620028 0.192549 0.072 Uiso calc 1
H H8C 0.676838 0.633343 0.081969 0.072 Uiso calc 1
B B1 0.50800(19) 0.65314(17) 0.26160(18) 0.0283(4) Uani d 1
C C3 0.1733(2) 0.5293(2) 0.1311(2) 0.0565(6) Uani d 1
H H3A 0.105661 0.500202 0.163653 0.085 Uiso calc 1
H H3B 0.158845 0.616150 0.113199 0.085 Uiso calc 1
H H3C 0.157003 0.486080 0.051534 0.085 Uiso calc 1

loop_
_atom_site_aniso_label
_atom_site_aniso_U_11
_atom_site_aniso_U_22
_atom_site_aniso_U_33
_atom_site_aniso_U_12
_atom_site_aniso_U_13
_atom_site_aniso_U_23
Na1 0.0254(3) 0.0345(4) 0.0338(4) 0.0025(3) 0.0148(3) 0.0069(3)
O5 0.0213(5) 0.0356(6) 0.0378(6) 0.0034(4) 0.0135(5) 0.0119(5)
O4 0.0239(6) 0.0373(7) 0.0439(7) 0.0033(5) 0.0147(5) 0.0217(5)
O2 0.0357(6) 0.0326(6) 0.0334(6) -0.0093(5) 0.0194(5) -0.0019(5)
O3 0.0419(7) 0.0385(7) 0.0406(7) -0.0120(5) 0.0274(6) -0.0075(5)
O6 0.0341(6) 0.0336(6) 0.0399(7) 0.0028(5) 0.0140(5) 0.0173(5)
O1 0.0528(8) 0.0449(8) 0.0536(8) -0.0071(6) 0.0401(7) 0.0007(6)
C5 0.0258(7) 0.0270(8) 0.0257(8) 0.0010(6) 0.0113(6) 0.0038(6)
C6 0.0230(7) 0.0302(8) 0.0325(8) 0.0015(6) 0.0120(7) 0.0127(7)
C1 0.0283(8) 0.0294(8) 0.0359(9) 0.0004(6) 0.0171(7) 0.0062(7)
C2 0.0272(8) 0.0316(9) 0.0379(9) -0.0057(7) 0.0172(7) -0.0021(7)
C7 0.0315(9) 0.0516(12) 0.0443(11) -0.0089(8) 0.0058(8) 0.0130(9)
C4 0.0492(11) 0.0326(10) 0.0636(13) -0.0076(8) 0.0326(10) -0.0041(9)
C8 0.0500(11) 0.0490(12) 0.0569(12) 0.0128(9) 0.0338(10) 0.0137(10)
B1 0.0254(8) 0.0307(10) 0.0316(9) 0.0000(7) 0.0151(8) 0.0054(7)
C3 0.0344(10) 0.0682(15) 0.0542(13) -0.0007(10) 0.0074(9) -0.0095(11)

loop_
_atom_type_symbol
_atom_type_description
_atom_type_scat_dispersion_real
_atom_type_scat_dispersion_imag
_atom_type_scat_source
C C 0.0033 0.0016 'International Tables Vol C Tables 4.2.6.8 and 6.1.1.4'
H H 0.0000 0.0000 'International Tables Vol C Tables 4.2.6.8 and 6.1.1.4'
O O 0.0106 0.0060 'International Tables Vol C Tables 4.2.6.8 and 6.1.1.4'
B B 0.0013 0.0007 'International Tables Vol C Tables 4.2.6.8 and 6.1.1.4'
Na Na 0.0362 0.0249 'International Tables Vol C Tables 4.2.6.8 and 6.1.1.4'

loop_
_geom_angle_atom_site_label_1
_geom_angle_atom_site_label_2
_geom_angle_atom_site_label_3
_geom_angle_site_symmetry_1
_geom_angle_site_symmetry_3
_geom_angle
O1 Na1 O4 . 3_666 111.94(5)
O1 Na1 O6 . 4_576 108.03(5)
O4 Na1 O6 3_666 4_576 101.58(5)
O1 Na1 O6 . 2_545 124.20(5)
O4 Na1 O6 3_666 2_545 121.54(5)
O6 Na1 O6 4_576 2_545 76.88(4)
O1 Na1 O5 . 2_545 106.55(5)
O4 Na1 O5 3_666 2_545 103.13(5)
O6 Na1 O5 4_576 2_545 125.30(4)
O6 Na1 O5 2_545 2_545 48.62(3)
O1 Na1 C5 . 2_545 119.55(5)
O4 Na1 C5 3_666 2_545 113.41(5)
O6 Na1 C5 4_576 2_545 99.72(4)
O6 Na1 C5 2_545 2_545 23.11(4)
O5 Na1 C5 2_545 2_545 25.60(4)
O1 Na1 Na1 . 3_566 123.97(4)
O4 Na1 Na1 3_666 3_566 117.72(4)
O6 Na1 Na1 4_576 3_566 39.15(3)
O6 Na1 Na1 2_545 3_566 37.73(3)
O5 Na1 Na1 2_545 3_566 86.25(3)
C5 Na1 Na1 2_545 3_566 60.65(3)
C5 O5 B1 . . 109.88(11)
C5 O5 Na1 . 2 81.67(8)
B1 O5 Na1 . 2 165.39(9)
C6 O4 B1 . . 111.48(11)
C6 O4 Na1 . 3_666 123.86(9)
B1 O4 Na1 . 3_666 123.86(9)
C1 O2 B1 . . 108.78(12)
B1 O3 C2 . . 110.42(12)
C5 O6 Na1 . 4_675 148.81(11)
C5 O6 Na1 . 2 106.82(10)
Na1 O6 Na1 4_675 2 103.12(4)
C1 O1 Na1 . . 148.96(12)
O6 C5 O5 . . 122.47(14)
O6 C5 C6 . . 125.92(14)
O5 C5 C6 . . 111.59(12)
O6 C5 Na1 . 2 50.08(8)
O5 C5 Na1 . 2 72.73(8)
C6 C5 Na1 . 2 171.45(10)
O4 C6 C5 . . 103.11(11)
O4 C6 C7 . . 110.41(13)
C5 C6 C7 . . 111.11(14)
O4 C6 C8 . . 109.95(14)
C5 C6 C8 . . 109.50(13)
C7 C6 C8 . . 112.37(14)
O1 C1 O2 . . 123.35(16)
O1 C1 C2 . . 125.97(15)
O2 C1 C2 . . 110.68(13)
O3 C2 C3 . . 110.67(15)
O3 C2 C4 . . 109.96(13)
C3 C2 C4 . . 111.50(15)
O3 C2 C1 . . 103.57(12)
C3 C2 C1 . . 110.47(14)
C4 C2 C1 . . 110.40(14)
C6 C7 H7A . . 109.5
C6 C7 H7B . . 109.5
H7A C7 H7B . . 109.5
C6 C7 H7C . . 109.5
H7A C7 H7C . . 109.5
H7B C7 H7C . . 109.5
C2 C4 H4A . . 109.5
C2 C4 H4B . . 109.5
H4A C4 H4B . . 109.5
C2 C4 H4C . . 109.5
H4A C4 H4C . . 109.5
H4B C4 H4C . . 109.5
C6 C8 H8A . . 109.5
C6 C8 H8B . . 109.5
H8A C8 H8B . . 109.5
C6 C8 H8C . . 109.5
H8A C8 H8C . . 109.5
H8B C8 H8C . . 109.5
O3 B1 O4 . . 115.76(14)
O3 B1 O2 . . 105.97(12)
O4 B1 O2 . . 112.04(14)
O3 B1 O5 . . 112.26(14)
O4 B1 O5 . . 102.78(12)
O2 B1 O5 . . 107.90(13)
C2 C3 H3A . . 109.5
C2 C3 H3B . . 109.5
H3A C3 H3B . . 109.5
C2 C3 H3C . . 109.5
H3A C3 H3C . . 109.5
H3B C3 H3C . . 109.5

loop_
_geom_bond_atom_site_label_1
_geom_bond_atom_site_label_2
_geom_bond_site_symmetry_2
_geom_bond_distance
_geom_bond_publ_flag
Na1 O1 . 2.2262(12) y
Na1 O4 3_666 2.2733(12) y
Na1 O6 4_576 2.3149(12) y
Na1 O6 2_545 2.3880(13) y
Na1 O5 2_545 2.8768(12) y
Na1 C5 2_545 2.9808(16) ?
Na1 Na1 3_566 3.6840(12) ?
O5 C5 . 1.3019(18) ?
O5 B1 . 1.528(2) y
O4 C6 . 1.4302(18) ?
O4 B1 . 1.447(2) y
O2 C1 . 1.3141(18) ?
O2 B1 . 1.492(2) y
O3 B1 . 1.417(2) y
O3 C2 . 1.4211(18) ?
O6 C5 . 1.2221(18) ?
O1 C1 . 1.2141(19) ?
C5 C6 . 1.512(2) ?
C6 C7 . 1.515(2) ?
C6 C8 . 1.521(2) ?
C1 C2 . 1.519(2) ?
C2 C3 . 1.518(3) ?
C2 C4 . 1.519(3) ?
C7 H7A . 0.9600 ?
C7 H7B . 0.9600 ?
C7 H7C . 0.9600 ?
C4 H4A . 0.9600 ?
C4 H4B . 0.9600 ?
C4 H4C . 0.9600 ?
C8 H8A . 0.9600 ?
C8 H8B . 0.9600 ?
C8 H8C . 0.9600 ?
C3 H3A . 0.9600 ?
C3 H3B . 0.9600 ?
C3 H3C . 0.9600 ?

loop_
_geom_torsion_atom_site_label_1
_geom_torsion_atom_site_label_2
_geom_torsion_atom_site_label_3
_geom_torsion_atom_site_label_4
_geom_torsion_site_symmetry_1
_geom_torsion_site_symmetry_4
_geom_torsion
Na1 O6 C5 O5 4_675 . -170.73(14)
Na1 O6 C5 O5 2 . -7.54(19)
Na1 O6 C5 C6 4_675 . 7.2(3)
Na1 O6 C5 C6 2 . 170.42(13)
Na1 O6 C5 Na1 4_675 2 -163.2(2)
B1 O5 C5 O6 . . 176.78(15)
Na1 O5 C5 O6 2 . 6.05(15)
B1 O5 C5 C6 . . -1.44(18)
Na1 O5 C5 C6 2 . -172.17(12)
B1 O5 C5 Na1 . 2 170.74(11)
B1 O4 C6 C5 . . 10.23(17)
Na1 O4 C6 C5 3_666 . -159.78(10)
B1 O4 C6 C7 . . 129.00(15)
Na1 O4 C6 C7 3_666 . -41.01(18)
B1 O4 C6 C8 . . -106.45(16)
Na1 O4 C6 C8 3_666 . 83.53(15)
O6 C5 C6 O4 . . 176.60(15)
O5 C5 C6 O4 . . -5.25(17)
O6 C5 C6 C7 . . 58.3(2)
O5 C5 C6 C7 . . -123.53(15)
O6 C5 C6 C8 . . -66.4(2)
O5 C5 C6 C8 . . 111.76(15)
Na1 O1 C1 O2 . . -157.82(16)
Na1 O1 C1 C2 . . 22.6(3)
B1 O2 C1 O1 . . -179.09(16)
B1 O2 C1 C2 . . 0.58(17)
B1 O3 C2 C3 . . 111.22(16)
B1 O3 C2 C4 . . -125.15(15)
B1 O3 C2 C1 . . -7.18(17)
O1 C1 C2 O3 . . -176.35(16)
O2 C1 C2 O3 . . 4.00(17)
O1 C1 C2 C3 . . 65.1(2)
O2 C1 C2 C3 . . -114.54(16)
O1 C1 C2 C4 . . -58.7(2)
O2 C1 C2 C4 . . 121.67(15)
C2 O3 B1 O4 . . 132.54(14)
C2 O3 B1 O2 . . 7.69(17)
C2 O3 B1 O5 . . -109.88(14)
C6 O4 B1 O3 . . 111.76(16)
Na1 O4 B1 O3 3_666 . -78.23(17)
C6 O4 B1 O2 . . -126.57(14)
Na1 O4 B1 O2 3_666 . 43.44(18)
C6 O4 B1 O5 . . -10.99(17)
Na1 O4 B1 O5 3_666 . 159.02(9)
C1 O2 B1 O3 . . -5.00(17)
C1 O2 B1 O4 . . -132.13(14)
C1 O2 B1 O5 . . 115.44(14)
C5 O5 B1 O3 . . -117.61(14)
Na1 O5 B1 O3 2 . 23.2(4)
C5 O5 B1 O4 . . 7.45(17)
Na1 O5 B1 O4 2 . 148.3(3)
C5 O5 B1 O2 . . 125.98(13)
Na1 O5 B1 O2 2 . -93.2(4)

_cod_database_fobs_code 1550970
